data_1568246
loop_
_publ_author_name
'Han, Xiao'
'Cheng, Puxin'
'Shi, Rongchao'
'Zheng, Yongshen'
'Qi, Siming'
'Xu, Jialiang'
'Bu, Xian-He'

_publ_section_title
;
 Linear optical afterglow and nonlinear optical harmonic generation from
 chiral tin(IV) halides: the role of lattice distortions.
;
_journal_issue 3
_journal_name_full 'Materials horizons'
_journal_page_first 1005
_journal_page_last 1011
_journal_paper_doi 10.1039/d2mh01429g
_journal_volume 10
_journal_year 2023
_chemical_absolute_configuration rmad
_chemical_formula_moiety 'Cl6 Sn, 2(C8 H11 Cl N)'
_chemical_formula_sum 'C16 H22 Cl8 N2 Sn'
_chemical_formula_weight 644.64
_chemical_name_systematic R-ClMBA-SnCl
_space_group_crystal_system monoclinic
_space_group_IT_number 4
_space_group_name_Hall 'P 2yb'
_space_group_name_H-M_alt 'P 1 21 1'
_atom_sites_solution_hydrogens geom
_atom_sites_solution_primary dual
_audit_creation_date 2022-09-09
_audit_creation_method
;
Olex2 1.5-beta
(compiled 2022.04.07 svn.rca3783a0 for OlexSys, GUI svn.r6498)
;
_audit_update_record
;
2022-09-16 deposited with the CCDC.	2023-01-05 downloaded from the CCDC.
;
_cell_angle_alpha 90
_cell_angle_beta 98.1950(10)
_cell_angle_gamma 90
_cell_formula_units_Z 2
_cell_length_a 12.24200(10)
_cell_length_b 7.11420(10)
_cell_length_c 14.09090(10)
_cell_measurement_reflns_used 10175
_cell_measurement_temperature 99.99(10)
_cell_measurement_theta_max 76.0020
_cell_measurement_theta_min 4.4360
_cell_volume 1214.67(2)
_computing_cell_refinement 'CrysAlisPro 1.171.40.84a (Rigaku OD, 2020)'
_computing_data_collection 'CrysAlisPro 1.171.40.84a (Rigaku OD, 2020)'
_computing_data_reduction 'CrysAlisPro 1.171.40.84a (Rigaku OD, 2020)'
_computing_molecular_graphics 'Olex2 1.5-beta (Dolomanov et al., 2009)'
_computing_publication_material 'Olex2 1.5-beta (Dolomanov et al., 2009)'
_computing_structure_refinement 'SHELXL 2018/3 (Sheldrick, 2015)'
_computing_structure_solution 'SHELXT 2014/4 (Sheldrick, 2014)'
_diffrn_ambient_environment N~2~
_diffrn_ambient_temperature 99.99(10)
_diffrn_detector 'Hybrid Pixel Array Detector'
_diffrn_detector_area_resol_mean 10.0000
_diffrn_measured_fraction_theta_full 1.000
_diffrn_measured_fraction_theta_max 0.985
_diffrn_measurement_details
;
List of Runs (angles in degrees, time in seconds):

  # Type    Start    End  Width  t~exp~   \w     \q     \k     \f   Frames
#--------------------------------------------------------------------------
  1  \w    -22.00   4.00   0.50    0.50    --    0.00  23.00  88.00   52
  2  \w     27.00  67.00   0.50    0.50    --    0.00  23.00  88.00   80
  3  \w    114.00 153.00   0.50    1.55    --  101.90  23.00  88.00   78
  4  \w    166.00 191.00   0.50    1.55    --  101.90  23.00  88.00   50
  5  \w    -46.00 -20.00   0.50    0.50    --    0.00 -23.00 -76.00   52
  6  \w    -33.00  47.00   0.50    0.50    --    0.00  77.00  60.00  160
  7  \w    -89.00 -63.00   0.50    0.50    --    0.00 -38.00 150.00   52
  8  \w    -31.00  34.00   0.50    0.50    --    0.00  82.00 -30.00  130
  9  \w    -32.00  44.00   0.50    0.50    --    0.00  77.00-180.00  152
 10  \w    -30.00  22.00   0.50    0.50    --    0.00 -38.00 150.00  104
 11  \w     -8.00  17.00   0.50    0.50    --    0.00  82.00 -90.00   50
 12  \w     74.00 100.00   0.50    1.55    --  101.90  57.00-120.00   52
 13  \w     12.00 127.00   0.50    1.55    --  101.90 -38.00 120.00  230
 14  \w     12.00 129.00   0.50    1.55    --  101.90 -57.00 120.00  234
 15  \w     76.00 102.00   0.50    1.55    --  101.90  57.00-150.00   52
 16  \w     75.00 100.00   0.50    1.55    --  101.90  77.00 150.00   50
 17  \w     81.00 107.00   0.50    1.55    --  101.90  82.00-180.00   52
 18  \w     17.00  43.00   0.50    1.55    --  101.90 -77.00-180.00   52
 19  \w    150.00 188.00   0.50    1.55    --  101.90  53.00 145.74   76
 20  \w     75.00 101.00   0.50    1.55    --  101.90  53.00 145.74   52
 21  \w     84.00 110.00   0.50    1.55    --  101.90  38.00-120.00   52
 22  \w     74.00 102.00   0.50    1.55    --  101.90  57.00 150.00   56
 23  \w     76.00 128.00   0.50    1.55    --  101.90  37.00-101.42  104
 24  \w     74.00 100.00   0.50    1.55    --  101.90  57.00-180.00   52
 25  \w     74.00  99.00   0.50    1.55    --  101.90  57.00 120.00   50
 26  \w    141.00 167.00   0.50    1.55    --  101.90  57.00 120.00   52
 27  \w     74.00 105.00   0.50    1.55    --  101.90  60.00-109.21   62
 28  \w     74.00 100.00   0.50    1.55    --  101.90  57.00-155.82   52
 29  \w     75.00 101.00   0.50    1.55    --  101.90  77.00 120.00   52
 30  \w     82.00 107.00   0.50    1.55    --  101.90  77.00-180.00   50
 31  \w     76.00 132.00   0.50    1.55    --  101.90 -77.00-180.00  112
 32  \w     77.00 190.00   0.50    1.55    --  101.90  39.00-171.79  226
 33  \w    115.00 181.00   0.50    1.55    --  101.90  82.00-120.00  132
 34  \w     86.00 112.00   0.50    1.55    --  101.90  38.00 120.00   52
 35  \w     66.00 188.00   0.50    1.55    --  101.90  19.00-180.00  244
 36  \w     71.00 132.00   0.50    1.55    --  101.90  26.00-112.18  122
 37  \w     45.00 121.00   0.50    1.55    --  101.90 -23.00 -76.00  152
;
_diffrn_measurement_device 'four-circle diffractometer'
_diffrn_measurement_device_type 'XtaLAB AFC12 (RINC): Kappa single'
_diffrn_measurement_method '\w scans'
_diffrn_orient_matrix_type 'CrysAlisPro convention (1999,Acta A55,543-557)'
_diffrn_orient_matrix_UB_11 -0.0946887000
_diffrn_orient_matrix_UB_12 -0.0651665000
_diffrn_orient_matrix_UB_13 0.0534835000
_diffrn_orient_matrix_UB_21 0.0804116000
_diffrn_orient_matrix_UB_22 -0.0067852000
_diffrn_orient_matrix_UB_23 0.0945998000
_diffrn_orient_matrix_UB_31 -0.0270987000
_diffrn_orient_matrix_UB_32 0.2063565000
_diffrn_orient_matrix_UB_33 0.0198726000
_diffrn_radiation_monochromator mirror
_diffrn_radiation_probe x-ray
_diffrn_radiation_type 'Cu K\a'
_diffrn_radiation_wavelength 1.54184
_diffrn_reflns_av_R_equivalents 0.0452
_diffrn_reflns_av_unetI/netI 0.0457
_diffrn_reflns_Laue_measured_fraction_full 1.000
_diffrn_reflns_Laue_measured_fraction_max 0.985
_diffrn_reflns_limit_h_max 14
_diffrn_reflns_limit_h_min -15
_diffrn_reflns_limit_k_max 8
_diffrn_reflns_limit_k_min -8
_diffrn_reflns_limit_l_max 17
_diffrn_reflns_limit_l_min -17
_diffrn_reflns_number 15530
_diffrn_reflns_point_group_measured_fraction_full 0.969
_diffrn_reflns_point_group_measured_fraction_max 0.941
_diffrn_reflns_theta_full 67.684
_diffrn_reflns_theta_max 76.168
_diffrn_reflns_theta_min 3.648
_diffrn_source 'Rotating-anode X-ray tube (dual wavelength)'
_diffrn_source_type 'Rigaku (Cu) X-ray DW Source'
_exptl_absorpt_coefficient_mu 16.518
_exptl_absorpt_correction_T_max 1.00000
_exptl_absorpt_correction_T_min 0.55823
_exptl_absorpt_correction_type multi-scan
_exptl_absorpt_process_details
;
CrysAlisPro 1.171.40.84a (Rigaku Oxford Diffraction, 2020)
Empirical absorption correction using spherical harmonics,
implemented in SCALE3 ABSPACK scaling algorithm.
;
_exptl_crystal_colour 'clear light colourless'
_exptl_crystal_colour_lustre clear
_exptl_crystal_colour_modifier light
_exptl_crystal_colour_primary colourless
_exptl_crystal_density_diffrn 1.763
_exptl_crystal_description plate
_exptl_crystal_F_000 636
_exptl_crystal_size_max 0.5
_exptl_crystal_size_mid 0.4
_exptl_crystal_size_min 0.3
_refine_diff_density_max 0.917
_refine_diff_density_min -0.851
_refine_diff_density_rms 0.118
_refine_ls_abs_structure_details
;
 Flack x determined using 1853 quotients [(I+)-(I-)]/[(I+)+(I-)]
 (Parsons, Flack and Wagner, Acta Cryst. B69 (2013) 249-259).
;
_refine_ls_abs_structure_Flack -0.018(6)
_refine_ls_extinction_method none
_refine_ls_goodness_of_fit_ref 1.003
_refine_ls_hydrogen_treatment constr
_refine_ls_matrix_type full
_refine_ls_number_parameters 248
_refine_ls_number_reflns 4776
_refine_ls_number_restraints 1
_refine_ls_restrained_S_all 1.003
_refine_ls_R_factor_all 0.0338
_refine_ls_R_factor_gt 0.0309
_refine_ls_shift/su_max 0.000
_refine_ls_shift/su_mean 0.000
_refine_ls_structure_factor_coef Fsqd
_refine_ls_weighting_details 'w=1/[\s^2^(Fo^2^)+(0.0539P)^2^+0.2798P] where P=(Fo^2^+2Fc^2^)/3'
_refine_ls_weighting_scheme calc
_refine_ls_wR_factor_gt 0.0828
_refine_ls_wR_factor_ref 0.0839
_reflns_Friedel_coverage 0.763
_reflns_Friedel_fraction_full 0.932
_reflns_Friedel_fraction_max 0.889
_reflns_number_gt 4538
_reflns_number_total 4776
_reflns_threshold_expression 'I > 2\s(I)'
_cod_data_source_file d2mh01429g2.cif
_cod_data_source_block r-5
_cod_depositor_comments 'Adding full bibliography for 1568244--1568249.cif.'
_cod_database_code 1568246
_shelx_shelxl_version_number 2018/3
_shelx_space_group_comment
;
The symmetry employed for this shelxl refinement is uniquely defined
by the following loop, which should always be used as a source of
symmetry information in preference to the above space-group names.
They are only intended as comments.
;
_shelx_estimated_absorpt_t_max 0.083
_shelx_estimated_absorpt_t_min 0.044
_olex2_refinement_description
;
1. Fixed Uiso
 At 1.2 times of:
  All C(H) groups, All N(H,H,H) groups
 At 1.5 times of:
  All C(H,H,H) groups
2.a Ternary CH refined with riding coordinates:
 C7(H7), C15(H15)
2.b Aromatic/amide H refined with riding coordinates:
 C10(H10), C5(H5), C6(H6), C11(H11), C3(H3), C2(H2), C13(H13), C14(H14)
2.c Idealised Me refined as rotating group:
 N1(H1A,H1B,H1C), N2(H2A,H2B,H2C), C16(H16A,H16B,H16C), C8(H8A,H8B,H8C)
;
_olex2_submission_special_instructions 'No special instructions were received'
_oxdiff_exptl_absorpt_empirical_details
;
Empirical correction (ABSPACK) includes:
- Absorption correction using spherical harmonics
- Frame scaling
;
_oxdiff_exptl_absorpt_empirical_full_max 1.552
_oxdiff_exptl_absorpt_empirical_full_min 0.472

loop_
_space_group_symop_operation_xyz
'x, y, z'
'-x, y+1/2, -z'

loop_
_atom_site_label
_atom_site_type_symbol
_atom_site_fract_x
_atom_site_fract_y
_atom_site_fract_z
_atom_site_U_iso_or_equiv
_atom_site_adp_type
_atom_site_occupancy
_atom_site_site_symmetry_order
_atom_site_calc_flag
_atom_site_refinement_flags_posn
_atom_site_refinement_flags_adp
_atom_site_refinement_flags_occupancy
_atom_site_disorder_assembly
_atom_site_disorder_group
Sn1 Sn 0.73803(3) 0.36649(6) 0.49261(2) 0.01454(11) Uani 1 1 d . . . . .
Cl2 Cl 0.60427(13) 0.1418(2) 0.41876(11) 0.0192(3) Uani 1 1 d . . . . .
Cl3 Cl 0.84720(12) 0.0963(2) 0.56197(11) 0.0194(3) Uani 1 1 d . . . . .
Cl4 Cl 0.88041(13) 0.5775(2) 0.56924(10) 0.0182(3) Uani 1 1 d . . . . .
Cl5 Cl 0.63328(13) 0.6324(2) 0.42360(11) 0.0193(3) Uani 1 1 d . . . . .
Cl6 Cl 0.83596(11) 0.3541(3) 0.35373(9) 0.0216(3) Uani 1 1 d . . . . .
Cl1 Cl 0.64245(11) 0.3811(3) 0.63098(9) 0.0195(3) Uani 1 1 d . . . . .
Cl7 Cl 1.16907(14) 0.5636(3) 0.00234(11) 0.0325(4) Uani 1 1 d . . . . .
Cl8 Cl 0.67995(14) 0.5953(3) 0.01182(12) 0.0350(5) Uani 1 1 d . . . . .
N1 N 0.9046(4) 0.8040(8) 0.3745(3) 0.0195(12) Uani 1 1 d . . . . .
H1A H 0.879775 0.686328 0.371076 0.023 Uiso 1 1 calc R U . . .
H1B H 0.869342 0.869449 0.414617 0.023 Uiso 1 1 calc R U . . .
H1C H 0.976662 0.804106 0.395766 0.023 Uiso 1 1 calc R U . . .
N2 N 0.3823(4) 0.4074(8) 0.3691(3) 0.0205(13) Uani 1 1 d . . . . .
H2A H 0.420175 0.300289 0.372863 0.025 Uiso 1 1 calc R U . . .
H2B H 0.328304 0.399277 0.405067 0.025 Uiso 1 1 calc R U . . .
H2C H 0.427139 0.501657 0.390045 0.025 Uiso 1 1 calc R U . . .
C12 C 0.4237(5) 0.4811(9) 0.2058(4) 0.0185(13) Uani 1 1 d . . . . .
C10 C 0.5808(5) 0.3783(13) 0.1325(4) 0.0264(13) Uani 1 1 d . . . . .
H10 H 0.632659 0.286839 0.123643 0.032 Uiso 1 1 calc R U . . .
C5 C 0.9367(5) 0.6251(10) 0.1720(4) 0.0230(14) Uani 1 1 d . . . . .
H5 H 0.878099 0.555478 0.188774 0.028 Uiso 1 1 calc R U . . .
C6 C 1.0019(6) 0.5497(11) 0.1086(4) 0.0250(14) Uani 1 1 d . . . . .
H6 H 0.987474 0.430553 0.082660 0.030 Uiso 1 1 calc R U . . .
C9 C 0.5828(6) 0.5519(12) 0.0881(4) 0.0251(14) Uani 1 1 d . . . . .
C16 C 0.2586(6) 0.2817(11) 0.2303(5) 0.0253(14) Uani 1 1 d . . . . .
H16A H 0.301614 0.168944 0.229520 0.038 Uiso 1 1 calc R U . . .
H16B H 0.222852 0.308457 0.166579 0.038 Uiso 1 1 calc R U . . .
H16C H 0.203966 0.264774 0.272070 0.038 Uiso 1 1 calc R U . . .
C8 C 0.7620(5) 0.8837(12) 0.2390(4) 0.0256(14) Uani 1 1 d . . . . .
H8A H 0.739192 0.754591 0.233133 0.038 Uiso 1 1 calc R U . . .
H8B H 0.747847 0.943504 0.177414 0.038 Uiso 1 1 calc R U . . .
H8C H 0.721590 0.946935 0.283088 0.038 Uiso 1 1 calc R U . . .
C11 C 0.5002(5) 0.3427(12) 0.1904(4) 0.0241(14) Uani 1 1 d . . . . .
H11 H 0.497153 0.225541 0.219163 0.029 Uiso 1 1 calc R U . . .
C4 C 0.9580(5) 0.8030(9) 0.2107(4) 0.0159(12) Uani 1 1 d . . . . .
C3 C 1.0475(5) 0.9041(10) 0.1865(4) 0.0222(15) Uani 1 1 d . . . . .
H3 H 1.063589 1.022148 0.213231 0.027 Uiso 1 1 calc R U . . .
C7 C 0.8844(5) 0.8930(10) 0.2759(4) 0.0185(13) Uani 1 1 d . . . . .
H7 H 0.904863 1.025975 0.282972 0.022 Uiso 1 1 calc R U . . .
C1 C 1.0887(5) 0.6553(11) 0.0847(4) 0.0224(13) Uani 1 1 d . . . . .
C2 C 1.1131(5) 0.8305(11) 0.1227(4) 0.0260(17) Uani 1 1 d . . . . .
H2 H 1.172444 0.898567 0.106108 0.031 Uiso 1 1 calc R U . . .
C15 C 0.3332(5) 0.4432(9) 0.2659(4) 0.0184(12) Uani 1 1 d . . . . .
H15 H 0.287569 0.556615 0.264507 0.022 Uiso 1 1 calc R U . . .
C13 C 0.4297(6) 0.6539(10) 0.1621(4) 0.0223(13) Uani 1 1 d . . . . .
H13 H 0.379780 0.747549 0.172571 0.027 Uiso 1 1 calc R U . . .
C14 C 0.5090(6) 0.6907(11) 0.1028(4) 0.0243(14) Uani 1 1 d . . . . .
H14 H 0.511865 0.807472 0.073608 0.029 Uiso 1 1 calc R U . . .

loop_
_atom_site_aniso_label
_atom_site_aniso_U_11
_atom_site_aniso_U_22
_atom_site_aniso_U_33
_atom_site_aniso_U_23
_atom_site_aniso_U_13
_atom_site_aniso_U_12
Sn1 0.01606(18) 0.01372(19) 0.01507(17) 0.00037(17) 0.00643(12) 0.0005(2)
Cl2 0.0209(8) 0.0177(8) 0.0196(7) -0.0008(6) 0.0046(5) -0.0018(6)
Cl3 0.0187(7) 0.0166(9) 0.0240(7) 0.0026(5) 0.0067(5) 0.0016(6)
Cl4 0.0198(7) 0.0181(8) 0.0173(6) 0.0002(6) 0.0048(5) -0.0010(6)
Cl5 0.0209(7) 0.0170(9) 0.0204(7) 0.0025(5) 0.0049(6) 0.0026(6)
Cl6 0.0276(7) 0.0187(8) 0.0214(6) -0.0016(7) 0.0138(5) -0.0004(8)
Cl1 0.0222(6) 0.0191(8) 0.0192(5) 0.0003(7) 0.0100(5) 0.0008(7)
Cl7 0.0290(9) 0.0494(12) 0.0216(7) -0.0083(7) 0.0117(6) 0.0078(8)
Cl8 0.0293(9) 0.0543(14) 0.0251(8) -0.0018(7) 0.0163(7) -0.0055(8)
N1 0.019(3) 0.023(3) 0.018(2) -0.0007(19) 0.0077(19) 0.001(2)
N2 0.024(3) 0.025(4) 0.014(2) 0.0000(19) 0.0061(19) 0.000(2)
C12 0.022(3) 0.020(4) 0.013(3) -0.003(2) 0.003(2) -0.002(2)
C10 0.025(3) 0.034(4) 0.022(3) 0.001(3) 0.009(2) 0.007(4)
C5 0.025(3) 0.026(4) 0.020(3) 0.002(2) 0.009(2) -0.004(3)
C6 0.033(4) 0.021(4) 0.022(3) -0.005(3) 0.006(3) 0.004(3)
C9 0.022(3) 0.036(4) 0.018(3) -0.002(3) 0.007(2) -0.004(3)
C16 0.028(4) 0.028(4) 0.020(3) 0.000(3) 0.005(3) -0.008(3)
C8 0.025(3) 0.033(4) 0.020(3) 0.003(3) 0.009(2) 0.009(3)
C11 0.026(3) 0.030(4) 0.017(2) 0.004(3) 0.006(2) 0.003(3)
C4 0.018(3) 0.017(3) 0.013(2) 0.002(2) 0.005(2) 0.003(2)
C3 0.024(3) 0.026(4) 0.018(3) -0.003(2) 0.007(2) -0.005(3)
C7 0.020(3) 0.020(4) 0.017(2) 0.001(2) 0.010(2) 0.000(2)
C1 0.022(3) 0.033(4) 0.013(3) -0.003(3) 0.004(2) 0.003(3)
C2 0.023(3) 0.039(5) 0.018(3) 0.001(3) 0.008(2) -0.006(3)
C15 0.022(3) 0.021(3) 0.014(3) 0.002(2) 0.005(2) 0.003(2)
C13 0.028(3) 0.021(4) 0.019(3) 0.000(2) 0.006(2) -0.002(3)
C14 0.031(4) 0.024(4) 0.018(3) 0.003(2) 0.004(3) -0.002(3)

loop_
_atom_type_symbol
_atom_type_description
_atom_type_scat_dispersion_real
_atom_type_scat_dispersion_imag
_atom_type_scat_source
C C 0.0181 0.0091 'International Tables Vol C Tables 4.2.6.8 and 6.1.1.4'
H H 0.0000 0.0000 'International Tables Vol C Tables 4.2.6.8 and 6.1.1.4'
Cl Cl 0.3639 0.7018 'International Tables Vol C Tables 4.2.6.8 and 6.1.1.4'
N N 0.0311 0.0180 'International Tables Vol C Tables 4.2.6.8 and 6.1.1.4'
Sn Sn 0.0259 5.4591 'International Tables Vol C Tables 4.2.6.8 and 6.1.1.4'

loop_
_geom_angle_atom_site_label_1
_geom_angle_atom_site_label_2
_geom_angle_atom_site_label_3
_geom_angle
_geom_angle_site_symmetry_1
_geom_angle_site_symmetry_3
_geom_angle_publ_flag
Cl2 Sn1 Cl3 87.17(6) . . ?
Cl2 Sn1 Cl4 176.60(6) . . ?
Cl2 Sn1 Cl6 90.63(6) . . ?
Cl2 Sn1 Cl1 89.98(6) . . ?
Cl4 Sn1 Cl3 89.51(6) . . ?
Cl4 Sn1 Cl6 88.59(5) . . ?
Cl5 Sn1 Cl2 93.25(6) . . ?
Cl5 Sn1 Cl3 179.20(6) . . ?
Cl5 Sn1 Cl4 90.06(6) . . ?
Cl5 Sn1 Cl6 89.93(6) . . ?
Cl5 Sn1 Cl1 90.04(6) . . ?
Cl6 Sn1 Cl3 89.38(6) . . ?
Cl1 Sn1 Cl3 90.64(6) . . ?
Cl1 Sn1 Cl4 90.80(5) . . ?
Cl1 Sn1 Cl6 179.39(7) . . ?
H1A N1 H1B 109.5 . . ?
H1A N1 H1C 109.5 . . ?
H1B N1 H1C 109.5 . . ?
C7 N1 H1A 109.5 . . ?
C7 N1 H1B 109.5 . . ?
C7 N1 H1C 109.5 . . ?
H2A N2 H2B 109.5 . . ?
H2A N2 H2C 109.5 . . ?
H2B N2 H2C 109.5 . . ?
C15 N2 H2A 109.5 . . ?
C15 N2 H2B 109.5 . . ?
C15 N2 H2C 109.5 . . ?
C11 C12 C15 121.5(6) . . ?
C13 C12 C11 118.6(6) . . ?
C13 C12 C15 119.9(6) . . ?
C9 C10 H10 120.4 . . ?
C11 C10 H10 120.4 . . ?
C11 C10 C9 119.1(7) . . ?
C6 C5 H5 119.6 . . ?
C4 C5 H5 119.6 . . ?
C4 C5 C6 120.8(6) . . ?
C5 C6 H6 120.7 . . ?
C1 C6 C5 118.7(7) . . ?
C1 C6 H6 120.7 . . ?
C10 C9 Cl8 119.6(5) . . ?
C14 C9 Cl8 119.2(6) . . ?
C14 C9 C10 121.2(6) . . ?
H16A C16 H16B 109.5 . . ?
H16A C16 H16C 109.5 . . ?
H16B C16 H16C 109.5 . . ?
C15 C16 H16A 109.5 . . ?
C15 C16 H16B 109.5 . . ?
C15 C16 H16C 109.5 . . ?
H8A C8 H8B 109.5 . . ?
H8A C8 H8C 109.5 . . ?
H8B C8 H8C 109.5 . . ?
C7 C8 H8A 109.5 . . ?
C7 C8 H8B 109.5 . . ?
C7 C8 H8C 109.5 . . ?
C12 C11 H11 119.7 . . ?
C10 C11 C12 120.7(7) . . ?
C10 C11 H11 119.7 . . ?
C5 C4 C3 119.0(5) . . ?
C5 C4 C7 121.9(6) . . ?
C3 C4 C7 119.1(6) . . ?
C4 C3 H3 119.6 . . ?
C2 C3 C4 120.7(6) . . ?
C2 C3 H3 119.6 . . ?
N1 C7 C8 108.7(5) . . ?
N1 C7 C4 110.2(5) . . ?
N1 C7 H7 107.7 . . ?
C8 C7 C4 114.7(5) . . ?
C8 C7 H7 107.7 . . ?
C4 C7 H7 107.7 . . ?
C6 C1 Cl7 118.9(6) . . ?
C2 C1 Cl7 119.0(5) . . ?
C2 C1 C6 122.1(6) . . ?
C3 C2 H2 120.6 . . ?
C1 C2 C3 118.7(6) . . ?
C1 C2 H2 120.6 . . ?
N2 C15 H15 107.7 . . ?
C12 C15 N2 110.3(5) . . ?
C12 C15 H15 107.7 . . ?
C16 C15 N2 109.2(5) . . ?
C16 C15 C12 114.0(5) . . ?
C16 C15 H15 107.7 . . ?
C12 C13 H13 119.3 . . ?
C12 C13 C14 121.4(7) . . ?
C14 C13 H13 119.3 . . ?
C9 C14 C13 119.0(7) . . ?
C9 C14 H14 120.5 . . ?
C13 C14 H14 120.5 . . ?

loop_
_geom_bond_atom_site_label_1
_geom_bond_atom_site_label_2
_geom_bond_distance
_geom_bond_site_symmetry_2
_geom_bond_publ_flag
Sn1 Cl2 2.4153(17) . ?
Sn1 Cl3 2.4625(16) . ?
Sn1 Cl4 2.4333(16) . ?
Sn1 Cl5 2.4111(16) . ?
Sn1 Cl6 2.4380(12) . ?
Sn1 Cl1 2.4148(12) . ?
Cl7 C1 1.751(6) . ?
Cl8 C9 1.741(6) . ?
N1 H1A 0.8900 . ?
N1 H1B 0.8900 . ?
N1 H1C 0.8900 . ?
N1 C7 1.515(7) . ?
N2 H2A 0.8900 . ?
N2 H2B 0.8900 . ?
N2 H2C 0.8900 . ?
N2 C15 1.514(7) . ?
C12 C11 1.397(9) . ?
C12 C15 1.511(8) . ?
C12 C13 1.381(9) . ?
C10 H10 0.9300 . ?
C10 C9 1.386(12) . ?
C10 C11 1.390(8) . ?
C5 H5 0.9300 . ?
C5 C6 1.388(9) . ?
C5 C4 1.388(9) . ?
C6 H6 0.9300 . ?
C6 C1 1.381(10) . ?
C9 C14 1.374(11) . ?
C16 H16A 0.9600 . ?
C16 H16B 0.9600 . ?
C16 H16C 0.9600 . ?
C16 C15 1.509(10) . ?
C8 H8A 0.9600 . ?
C8 H8B 0.9600 . ?
C8 H8C 0.9600 . ?
C8 C7 1.515(8) . ?
C11 H11 0.9300 . ?
C4 C3 1.394(9) . ?
C4 C7 1.517(8) . ?
C3 H3 0.9300 . ?
C3 C2 1.390(9) . ?
C7 H7 0.9800 . ?
C1 C2 1.373(10) . ?
C2 H2 0.9300 . ?
C15 H15 0.9800 . ?
C13 H13 0.9300 . ?
C13 C14 1.393(9) . ?
C14 H14 0.9300 . ?

loop_
_geom_torsion_atom_site_label_1
_geom_torsion_atom_site_label_2
_geom_torsion_atom_site_label_3
_geom_torsion_atom_site_label_4
_geom_torsion
_geom_torsion_site_symmetry_1
_geom_torsion_site_symmetry_2
_geom_torsion_site_symmetry_3
_geom_torsion_site_symmetry_4
_geom_torsion_publ_flag
Cl7 C1 C2 C3 178.6(5) . . . . ?
Cl8 C9 C14 C13 178.5(5) . . . . ?
C12 C13 C14 C9 -0.3(10) . . . . ?
C10 C9 C14 C13 -1.2(10) . . . . ?
C5 C6 C1 Cl7 -178.3(5) . . . . ?
C5 C6 C1 C2 0.9(10) . . . . ?
C5 C4 C3 C2 1.6(9) . . . . ?
C5 C4 C7 N1 75.0(7) . . . . ?
C5 C4 C7 C8 -48.0(8) . . . . ?
C6 C5 C4 C3 -1.3(10) . . . . ?
C6 C5 C4 C7 176.6(6) . . . . ?
C6 C1 C2 C3 -0.6(10) . . . . ?
C9 C10 C11 C12 -1.6(10) . . . . ?
C11 C12 C15 N2 65.4(8) . . . . ?
C11 C12 C15 C16 -57.9(8) . . . . ?
C11 C12 C13 C14 0.8(10) . . . . ?
C11 C10 C9 Cl8 -177.6(5) . . . . ?
C11 C10 C9 C14 2.1(10) . . . . ?
C4 C5 C6 C1 0.1(10) . . . . ?
C4 C3 C2 C1 -0.6(10) . . . . ?
C3 C4 C7 N1 -107.1(6) . . . . ?
C3 C4 C7 C8 129.9(7) . . . . ?
C7 C4 C3 C2 -176.4(6) . . . . ?
C15 C12 C11 C10 178.0(6) . . . . ?
C15 C12 C13 C14 -177.1(6) . . . . ?
C13 C12 C11 C10 0.1(9) . . . . ?
C13 C12 C15 N2 -116.8(6) . . . . ?
C13 C12 C15 C16 119.9(7) . . . . ?
